data_4128085
loop_
_publ_author_name
'Diccianni, Justin B.'
'Katigbak, Joseph'
'Hu, Chunhua'
'Diao, Tianning'

_publ_section_title
;
 Mechanistic Characterization of (Xantphos)Ni(I)-Mediated Alkyl Bromide
 Activation: Oxidative Addition, Electron Transfer, or Halogen-Atom
 Abstraction.
;
_journal_issue 4
_journal_name_full 'Journal of the American Chemical Society'
_journal_page_first 1788
_journal_page_last 1796
_journal_paper_doi 10.1021/jacs.8b13499
_journal_volume 141
_journal_year 2019
_chemical_formula_sum 'C43 H64 F3 Ni O2 P2'
_chemical_formula_weight 790.59
_space_group_crystal_system monoclinic
_space_group_IT_number 14
_space_group_name_Hall '-P 2ybc'
_space_group_name_H-M_alt 'P 1 21/c 1'
_symmetry_space_group_name_Hall '-P 2ybc'
_symmetry_space_group_name_H-M 'P 1 21/c 1'
_atom_sites_solution_hydrogens geom
_audit_creation_method SHELXL-2018/3
_cell_angle_alpha 90
_cell_angle_beta 109.5685(9)
_cell_angle_gamma 90
_cell_formula_units_Z 4
_cell_length_a 11.1268(6)
_cell_length_b 24.4126(14)
_cell_length_c 16.2109(9)
_cell_measurement_reflns_used 9848
_cell_measurement_temperature 100(2)
_cell_measurement_theta_max 28.26
_cell_measurement_theta_min 2.56
_cell_volume 4149.1(4)
_computing_cell_refinement 'Bruker SAINT'
_computing_data_collection 'Bruker APEX2'
_computing_data_reduction 'Bruker SAINT'
_computing_molecular_graphics 'Diamond (Brakdenburg & Putz, 2014)'
_computing_structure_refinement 'SHELXL-2018/3 (Sheldrick, 2018)'
_computing_structure_solution 'SHELXT (Sheldrick 2015)'
_diffrn_ambient_temperature 100(2)
_diffrn_measured_fraction_theta_full 1.000
_diffrn_measured_fraction_theta_max 0.999
_diffrn_measurement_device_type 'Bruker APEX-II CCD'
_diffrn_measurement_method '\w scans'
_diffrn_radiation_monochromator graphite
_diffrn_radiation_source 'sealed tube'
_diffrn_radiation_type MoK\a
_diffrn_radiation_wavelength 0.71073
_diffrn_reflns_av_R_equivalents 0.0371
_diffrn_reflns_av_unetI/netI 0.0233
_diffrn_reflns_Laue_measured_fraction_full 1.000
_diffrn_reflns_Laue_measured_fraction_max 0.999
_diffrn_reflns_limit_h_max 14
_diffrn_reflns_limit_h_min -14
_diffrn_reflns_limit_k_max 32
_diffrn_reflns_limit_k_min -32
_diffrn_reflns_limit_l_max 21
_diffrn_reflns_limit_l_min -21
_diffrn_reflns_number 80339
_diffrn_reflns_point_group_measured_fraction_full 1.000
_diffrn_reflns_point_group_measured_fraction_max 0.999
_diffrn_reflns_theta_full 25.242
_diffrn_reflns_theta_max 28.300
_diffrn_reflns_theta_min 1.573
_exptl_absorpt_coefficient_mu 0.592
_exptl_absorpt_correction_T_max 0.7457
_exptl_absorpt_correction_T_min 0.6342
_exptl_absorpt_correction_type multi-scan
_exptl_absorpt_process_details SADABS
_exptl_crystal_colour red
_exptl_crystal_density_diffrn 1.266
_exptl_crystal_description block
_exptl_crystal_F_000 1692
_exptl_crystal_size_max 0.540
_exptl_crystal_size_mid 0.500
_exptl_crystal_size_min 0.330
_refine_diff_density_max 0.932
_refine_diff_density_min -0.396
_refine_diff_density_rms 0.058
_refine_ls_extinction_method none
_refine_ls_goodness_of_fit_ref 1.025
_refine_ls_hydrogen_treatment constr
_refine_ls_matrix_type full
_refine_ls_number_parameters 584
_refine_ls_number_reflns 10311
_refine_ls_number_restraints 70
_refine_ls_restrained_S_all 1.049
_refine_ls_R_factor_all 0.0493
_refine_ls_R_factor_gt 0.0409
_refine_ls_shift/su_max 0.001
_refine_ls_shift/su_mean 0.000
_refine_ls_structure_factor_coef Fsqd
_refine_ls_weighting_details 'w=1/[\s^2^(Fo^2^)+(0.0504P)^2^+2.7993P] where P=(Fo^2^+2Fc^2^)/3'
_refine_ls_weighting_scheme calc
_refine_ls_wR_factor_gt 0.0996
_refine_ls_wR_factor_ref 0.1041
_reflns_Friedel_coverage 0.000
_reflns_number_gt 8857
_reflns_number_total 10311
_reflns_threshold_expression 'I > 2\s(I)'
_cod_data_source_file ja8b13499_si_003.cif
_cod_data_source_block 18tnd16h
_cod_database_code 4128085
_shelx_shelxl_version_number 2018/3
_shelx_space_group_comment
;
The symmetry employed for this shelxl refinement is uniquely defined
by the following loop, which should always be used as a source of
symmetry information in preference to the above space-group names.
They are only intended as comments.
;
_shelx_estimated_absorpt_t_min 0.740
_shelx_estimated_absorpt_t_max 0.829

loop_
_space_group_symop_operation_xyz
'x, y, z'
'-x, y+1/2, -z+1/2'
'-x, -y, -z'
'x, -y-1/2, z-1/2'

loop_
_atom_site_label
_atom_site_type_symbol
_atom_site_fract_x
_atom_site_fract_y
_atom_site_fract_z
_atom_site_U_iso_or_equiv
_atom_site_adp_type
_atom_site_occupancy
_atom_site_site_symmetry_order
_atom_site_calc_flag
_atom_site_refinement_flags_posn
_atom_site_refinement_flags_adp
_atom_site_refinement_flags_occupancy
_atom_site_disorder_assembly
_atom_site_disorder_group
Ni1 Ni 0.44052(8) 0.65898(4) 0.50530(5) 0.01815(12) Uani 0.793(3) 1 d D . P A 1
P2 P 0.32997(17) 0.61326(7) 0.57881(11) 0.0198(2) Uani 0.793(3) 1 d . . P A 1
Ni1' Ni 0.4234(3) 0.66366(17) 0.5129(2) 0.01815(12) Uani 0.207(3) 1 d D . P A 2
P2' P 0.3162(6) 0.6226(3) 0.5961(4) 0.0183(9) Uani 0.207(3) 1 d . . P A 2
P1 P 0.58790(4) 0.72691(2) 0.53285(3) 0.02203(10) Uani 1 1 d . . . . .
F1 F 0.17730(12) 0.64649(6) 0.04972(8) 0.0438(3) Uani 1 1 d . . . . .
F2 F 0.09707(12) 0.57418(5) 0.08509(7) 0.0396(3) Uani 1 1 d . . . . .
F3 F 0.00470(11) 0.65229(6) 0.07979(8) 0.0443(3) Uani 1 1 d . . . . .
O1 O 0.60942(11) 0.62883(5) 0.64330(7) 0.0228(2) Uani 1 1 d . . . . .
C1 C 0.70657(15) 0.66616(7) 0.68406(10) 0.0211(3) Uani 1 1 d . . . . .
C2 C 0.70368(16) 0.71683(7) 0.64372(10) 0.0223(3) Uani 1 1 d . . . . .
C3 C 0.79802(17) 0.75453(8) 0.68837(11) 0.0261(4) Uani 1 1 d . . . . .
H3 H 0.799084 0.789754 0.663727 0.031 Uiso 1 1 calc R U . . .
C4 C 0.88978(17) 0.74146(8) 0.76774(11) 0.0274(4) Uani 1 1 d . . . . .
H4 H 0.950175 0.768277 0.798273 0.033 Uiso 1 1 calc R U . . .
C5 C 0.89386(16) 0.68937(8) 0.80285(11) 0.0254(4) Uani 1 1 d . . . . .
H5 H 0.959494 0.680246 0.855935 0.030 Uiso 1 1 calc R U . . .
C6 C 0.80269(16) 0.65044(7) 0.76097(10) 0.0220(3) Uani 1 1 d . . . . .
C7 C 0.44288(16) 0.58299(7) 0.67943(11) 0.0232(3) Uani 1 1 d . . . . .
C8 C 0.57284(16) 0.59480(7) 0.70018(10) 0.0209(3) Uani 1 1 d . . . . .
C9 C 0.66673(16) 0.57514(7) 0.77511(10) 0.0217(3) Uani 1 1 d . . . . .
C10 C 0.62867(17) 0.54165(7) 0.83117(11) 0.0258(4) Uani 1 1 d . . . . .
H10 H 0.690678 0.527454 0.882430 0.031 Uiso 1 1 calc R U . . .
C11 C 0.50075(18) 0.52873(8) 0.81294(11) 0.0282(4) Uani 1 1 d . . . . .
H11 H 0.475791 0.505583 0.851451 0.034 Uiso 1 1 calc R U . . .
C12 C 0.40964(17) 0.54955(8) 0.73875(11) 0.0259(4) Uani 1 1 d . . . . .
H12 H 0.322377 0.540973 0.727744 0.031 Uiso 1 1 calc DR U . . .
C13 C 0.80512(16) 0.59092(7) 0.79008(11) 0.0229(3) Uani 1 1 d . . . . .
C14 C 0.85666(18) 0.55502(8) 0.73074(13) 0.0312(4) Uani 1 1 d . . . . .
H14A H 0.853489 0.516380 0.746246 0.047 Uiso 1 1 calc R U . . .
H14B H 0.945038 0.565355 0.739001 0.047 Uiso 1 1 calc R U . . .
H14C H 0.804099 0.560591 0.669375 0.047 Uiso 1 1 calc R U . . .
C15 C 0.88981(17) 0.58272(8) 0.88538(11) 0.0288(4) Uani 1 1 d . . . . .
H15A H 0.856926 0.604754 0.923662 0.043 Uiso 1 1 calc R U . . .
H15B H 0.977128 0.594202 0.892561 0.043 Uiso 1 1 calc R U . . .
H15C H 0.889624 0.543943 0.900983 0.043 Uiso 1 1 calc R U . . .
C16 C 0.69840(18) 0.71803(9) 0.46654(12) 0.0330(4) Uani 1 1 d . . . . .
C17 C 0.7479(2) 0.65919(10) 0.48447(14) 0.0451(5) Uani 1 1 d . . . . .
H17A H 0.789730 0.648871 0.442311 0.068 Uiso 1 1 calc R U . . .
H17B H 0.676300 0.634341 0.478567 0.068 Uiso 1 1 calc R U . . .
H17C H 0.809295 0.656682 0.544005 0.068 Uiso 1 1 calc R U . . .
C18 C 0.6198(2) 0.72518(10) 0.36921(12) 0.0399(5) Uani 1 1 d . . . . .
H18A H 0.671754 0.714830 0.333386 0.060 Uiso 1 1 calc R U . . .
H18B H 0.593460 0.763534 0.357837 0.060 Uiso 1 1 calc R U . . .
H18C H 0.544016 0.701735 0.354337 0.060 Uiso 1 1 calc R U . . .
C19 C 0.8161(2) 0.75543(11) 0.48955(13) 0.0437(5) Uani 1 1 d . . . . .
H19A H 0.862898 0.753271 0.552541 0.066 Uiso 1 1 calc R U . . .
H19B H 0.788851 0.793301 0.473727 0.066 Uiso 1 1 calc R U . . .
H19C H 0.871608 0.743574 0.457072 0.066 Uiso 1 1 calc R U . . .
C20 C 0.52771(19) 0.79993(8) 0.52729(12) 0.0308(4) Uani 1 1 d . . . . .
C21 C 0.3993(2) 0.80053(9) 0.45173(13) 0.0366(4) Uani 1 1 d . . . . .
H21A H 0.362311 0.837353 0.445887 0.055 Uiso 1 1 calc R U . . .
H21B H 0.340870 0.774300 0.464134 0.055 Uiso 1 1 calc R U . . .
H21C H 0.412932 0.790304 0.397078 0.055 Uiso 1 1 calc R U . . .
C22 C 0.4999(2) 0.81171(9) 0.61219(14) 0.0392(5) Uani 1 1 d . . . . .
H22A H 0.580244 0.813015 0.661454 0.059 Uiso 1 1 calc R U . . .
H22B H 0.445592 0.782634 0.622202 0.059 Uiso 1 1 calc DR U . . .
H22C H 0.455956 0.846996 0.607080 0.059 Uiso 1 1 calc R U . . .
C23 C 0.6109(2) 0.84574(9) 0.51121(17) 0.0461(6) Uani 1 1 d . . . . .
H23A H 0.570999 0.881251 0.513485 0.069 Uiso 1 1 calc R U . . .
H23B H 0.619519 0.840895 0.453453 0.069 Uiso 1 1 calc R U . . .
H23C H 0.695384 0.844460 0.556389 0.069 Uiso 1 1 calc R U . . .
C24 C 0.2341(3) 0.55274(12) 0.51835(16) 0.0287(6) Uani 0.793(3) 1 d . . P A 1
C25 C 0.3241(3) 0.52297(10) 0.47964(17) 0.0357(6) Uani 0.793(3) 1 d . . P A 1
H25A H 0.405955 0.516264 0.525879 0.054 Uiso 0.793(3) 1 calc R U P A 1
H25B H 0.337948 0.545646 0.433738 0.054 Uiso 0.793(3) 1 calc R U P A 1
H25C H 0.286100 0.487942 0.454530 0.054 Uiso 0.793(3) 1 calc R U P A 1
C26 C 0.1191(3) 0.57460(15) 0.4429(2) 0.0355(7) Uani 0.793(3) 1 d . U P A 1
H26A H 0.148148 0.602407 0.410241 0.053 Uiso 0.793(3) 1 calc R U P A 1
H26B H 0.057396 0.590962 0.466861 0.053 Uiso 0.793(3) 1 calc R U P A 1
H26C H 0.078689 0.544370 0.403691 0.053 Uiso 0.793(3) 1 calc R U P A 1
C27 C 0.1872(3) 0.51030(11) 0.57058(17) 0.0391(7) Uani 0.793(3) 1 d . . P A 1
H27A H 0.130766 0.484007 0.530168 0.059 Uiso 0.793(3) 1 calc R U P A 1
H27B H 0.140468 0.528925 0.604026 0.059 Uiso 0.793(3) 1 calc R U P A 1
H27C H 0.260583 0.490890 0.610897 0.059 Uiso 0.793(3) 1 calc R U P A 1
C28 C 0.2321(3) 0.65923(14) 0.6250(2) 0.0318(6) Uani 0.793(3) 1 d . . P A 1
C29 C 0.1664(3) 0.70154(14) 0.5535(2) 0.0374(7) Uani 0.793(3) 1 d . . P A 1
H29A H 0.106024 0.682776 0.503101 0.056 Uiso 0.793(3) 1 calc R U P A 1
H29B H 0.230866 0.720434 0.535037 0.056 Uiso 0.793(3) 1 calc R U P A 1
H29C H 0.120503 0.728312 0.576824 0.056 Uiso 0.793(3) 1 calc R U P A 1
C30 C 0.1311(3) 0.63219(14) 0.6567(2) 0.0494(8) Uani 0.793(3) 1 d . . P A 1
H30A H 0.086728 0.660396 0.678557 0.074 Uiso 0.793(3) 1 calc R U P A 1
H30B H 0.172570 0.606319 0.703909 0.074 Uiso 0.793(3) 1 calc R U P A 1
H30C H 0.069524 0.612575 0.608002 0.074 Uiso 0.793(3) 1 calc R U P A 1
C31 C 0.3282(4) 0.68946(16) 0.7016(2) 0.0420(8) Uani 0.793(3) 1 d . . P A 1
H31A H 0.285044 0.719364 0.720816 0.063 Uiso 0.793(3) 1 calc R U P A 1
H31B H 0.396607 0.704489 0.682918 0.063 Uiso 0.793(3) 1 calc R U P A 1
H31C H 0.364527 0.663889 0.750223 0.063 Uiso 0.793(3) 1 calc R U P A 1
C32 C 0.3459(3) 0.65272(17) 0.37807(15) 0.0217(7) Uani 0.793(3) 1 d D . P A 1
C33 C 0.3776(2) 0.61415(11) 0.32281(17) 0.0230(5) Uani 0.793(3) 1 d . . P A 1
C34 C 0.3040(3) 0.60713(11) 0.23486(17) 0.0247(6) Uani 0.793(3) 1 d . . P A 1
H34 H 0.328850 0.581057 0.200163 0.030 Uiso 0.793(3) 1 calc R U P A 1
C35 C 0.1948(5) 0.63807(19) 0.19815(15) 0.0238(6) Uani 0.793(3) 1 d D . P A 1
C36 C 0.1597(7) 0.6770(3) 0.2479(3) 0.0221(7) Uani 0.793(3) 1 d . . P A 1
H36 H 0.085819 0.698911 0.222873 0.027 Uiso 0.793(3) 1 calc R U P A 1
C37 C 0.2359(7) 0.6835(2) 0.3365(3) 0.0230(4) Uani 0.793(3) 1 d . . P A 1
H37 H 0.211192 0.710388 0.370071 0.028 Uiso 0.793(3) 1 calc R U P A 1
C39 C 0.4950(3) 0.57879(12) 0.35620(18) 0.0325(6) Uani 0.793(3) 1 d . . P A 1
H39A H 0.474046 0.541281 0.334637 0.049 Uiso 0.793(3) 1 calc R U P A 1
H39B H 0.525547 0.578716 0.420355 0.049 Uiso 0.793(3) 1 calc R U P A 1
H39C H 0.561662 0.593382 0.335318 0.049 Uiso 0.793(3) 1 calc R U P A 1
C24' C 0.1892(8) 0.5705(4) 0.5421(6) 0.0215(16) Uani 0.207(3) 1 d . U P A 2
C25' C 0.2544(10) 0.5225(5) 0.5219(8) 0.040(3) Uani 0.207(3) 1 d . U P A 2
H25D H 0.302248 0.503684 0.576409 0.060 Uiso 0.207(3) 1 calc R U P A 2
H25E H 0.313212 0.534486 0.492076 0.060 Uiso 0.207(3) 1 calc R U P A 2
H25F H 0.191060 0.497456 0.483865 0.060 Uiso 0.207(3) 1 calc R U P A 2
C26' C 0.0972(11) 0.5953(5) 0.4575(7) 0.028(2) Uani 0.207(3) 1 d . U P A 2
H26D H 0.145307 0.607334 0.420001 0.041 Uiso 0.207(3) 1 calc R U P A 2
H26E H 0.053273 0.626786 0.471951 0.041 Uiso 0.207(3) 1 calc R U P A 2
H26F H 0.034332 0.567703 0.426622 0.041 Uiso 0.207(3) 1 calc R U P A 2
C27' C 0.0995(10) 0.5530(5) 0.5945(7) 0.043(3) Uani 0.207(3) 1 d . U P A 2
H27D H 0.100043 0.513035 0.599909 0.065 Uiso 0.207(3) 1 calc R U P A 2
H27E H 0.012419 0.565581 0.563255 0.065 Uiso 0.207(3) 1 calc R U P A 2
H27F H 0.130071 0.569549 0.652914 0.065 Uiso 0.207(3) 1 calc DR U P A 2
C28' C 0.2579(10) 0.6754(4) 0.6566(8) 0.0181(19) Uani 0.207(3) 1 d . U P A 2
C29' C 0.1657(15) 0.7134(6) 0.5900(10) 0.053(4) Uani 0.207(3) 1 d . U P A 2
H29D H 0.137397 0.742532 0.620893 0.080 Uiso 0.207(3) 1 calc R U P A 2
H29E H 0.091564 0.692409 0.554058 0.080 Uiso 0.207(3) 1 calc R U P A 2
H29F H 0.208931 0.729722 0.552290 0.080 Uiso 0.207(3) 1 calc R U P A 2
C30' C 0.1951(12) 0.6567(5) 0.7233(9) 0.047(3) Uani 0.207(3) 1 d . U P A 2
H30D H 0.247152 0.628000 0.760736 0.071 Uiso 0.207(3) 1 calc R U P A 2
H30E H 0.109651 0.642372 0.692123 0.071 Uiso 0.207(3) 1 calc R U P A 2
H30F H 0.188517 0.687973 0.759531 0.071 Uiso 0.207(3) 1 calc R U P A 2
C31' C 0.3762(12) 0.7070(5) 0.7098(9) 0.031(3) Uani 0.207(3) 1 d . U P A 2
H31D H 0.354466 0.745765 0.711932 0.047 Uiso 0.207(3) 1 calc R U P A 2
H31E H 0.441979 0.703401 0.682329 0.047 Uiso 0.207(3) 1 calc DR U P A 2
H31F H 0.408361 0.692241 0.769419 0.047 Uiso 0.207(3) 1 calc R U P A 2
C32' C 0.3278(16) 0.6506(7) 0.3818(4) 0.0217(7) Uani 0.207(3) 1 d DG . P A 2
C33' C 0.3545(8) 0.6047(5) 0.3402(5) 0.0230(5) Uani 0.207(3) 1 d G . P A 2
C34' C 0.2879(12) 0.5956(4) 0.2521(5) 0.0247(6) Uani 0.207(3) 1 d G . P A 2
H34' H 0.306138 0.564263 0.223659 0.030 Uiso 0.207(3) 1 calc R U P A 2
C35' C 0.195(2) 0.6325(8) 0.2055(5) 0.0238(6) Uani 0.207(3) 1 d DG . P A 2
C36' C 0.168(3) 0.6784(10) 0.2470(9) 0.0221(7) Uani 0.207(3) 1 d G . P A 2
H36' H 0.104128 0.703553 0.215159 0.027 Uiso 0.207(3) 1 calc R U P A 2
C37' C 0.235(3) 0.6874(9) 0.3352(9) 0.0230(4) Uani 0.207(3) 1 d G . P A 2
H37' H 0.216296 0.718824 0.363602 0.028 Uiso 0.207(3) 1 calc R U P A 2
C39' C 0.4582(11) 0.5602(4) 0.3849(7) 0.034(2) Uani 0.207(3) 1 d . . P A 2
H39D H 0.475381 0.560503 0.448306 0.050 Uiso 0.207(3) 1 calc R U P A 2
H39E H 0.536975 0.568475 0.372941 0.050 Uiso 0.207(3) 1 calc R U P A 2
H39F H 0.426889 0.523994 0.361401 0.050 Uiso 0.207(3) 1 calc R U P A 2
C38 C 0.11917(18) 0.62785(8) 0.10513(12) 0.0296(4) Uani 1 1 d D . . . .
O2 O 0.22471(16) 0.46819(7) 0.83483(10) 0.0443(4) Uani 1 1 d . . . . .
C40 C 0.1371(2) 0.42473(10) 0.79239(15) 0.0444(5) Uani 1 1 d . . . . .
H40A H 0.050544 0.440000 0.764314 0.053 Uiso 1 1 calc R U . . .
H40B H 0.133001 0.397325 0.836382 0.053 Uiso 1 1 calc R U . . .
C41 C 0.1816(3) 0.39807(11) 0.72515(16) 0.0531(6) Uani 1 1 d . . . . .
H41A H 0.183812 0.425197 0.681119 0.080 Uiso 1 1 calc R U . . .
H41B H 0.122930 0.368410 0.696820 0.080 Uiso 1 1 calc R U . . .
H41C H 0.267306 0.383058 0.753256 0.080 Uiso 1 1 calc R U . . .
C42 C 0.1950(2) 0.49101(10) 0.90642(15) 0.0433(5) Uani 1 1 d . . . . .
H42A H 0.199695 0.462157 0.950293 0.052 Uiso 1 1 calc R U . . .
H42B H 0.107028 0.505732 0.885542 0.052 Uiso 1 1 calc R U . . .
C43 C 0.2872(3) 0.53607(11) 0.94783(18) 0.0592(7) Uani 1 1 d . . . . .
H43A H 0.373904 0.521120 0.970248 0.089 Uiso 1 1 calc R U . . .
H43B H 0.264992 0.552150 0.996205 0.089 Uiso 1 1 calc R U . . .
H43C H 0.283056 0.564373 0.904076 0.089 Uiso 1 1 calc R U . . .

loop_
_atom_site_aniso_label
_atom_site_aniso_U_11
_atom_site_aniso_U_22
_atom_site_aniso_U_33
_atom_site_aniso_U_23
_atom_site_aniso_U_13
_atom_site_aniso_U_12
Ni1 0.0131(3) 0.0227(2) 0.01792(19) -0.00160(14) 0.00417(14) 0.00123(17)
P2 0.0146(4) 0.0261(6) 0.0182(6) 0.0002(4) 0.0047(3) -0.0008(4)
Ni1' 0.0131(3) 0.0227(2) 0.01792(19) -0.00160(14) 0.00417(14) 0.00123(17)
P2' 0.0157(18) 0.020(2) 0.017(2) 0.0009(14) 0.0033(13) -0.0033(13)
P1 0.0224(2) 0.0277(2) 0.01543(19) -0.00117(16) 0.00565(16) -0.00551(17)
F1 0.0447(7) 0.0586(8) 0.0273(6) -0.0047(5) 0.0111(5) -0.0109(6)
F2 0.0447(7) 0.0363(6) 0.0296(6) -0.0115(5) 0.0016(5) -0.0054(5)
F3 0.0288(6) 0.0642(8) 0.0295(6) -0.0131(6) -0.0041(5) 0.0138(6)
O1 0.0221(6) 0.0274(6) 0.0161(5) -0.0009(4) 0.0025(5) -0.0068(5)
C1 0.0174(7) 0.0297(8) 0.0163(7) -0.0060(6) 0.0059(6) -0.0053(6)
C2 0.0202(8) 0.0312(9) 0.0161(7) -0.0031(6) 0.0070(6) -0.0046(6)
C3 0.0276(9) 0.0319(9) 0.0203(8) -0.0037(7) 0.0098(7) -0.0091(7)
C4 0.0226(8) 0.0387(10) 0.0214(8) -0.0081(7) 0.0080(7) -0.0104(7)
C5 0.0193(8) 0.0386(10) 0.0170(7) -0.0052(7) 0.0043(6) -0.0030(7)
C6 0.0196(8) 0.0310(9) 0.0159(7) -0.0041(6) 0.0066(6) -0.0006(6)
C7 0.0206(8) 0.0253(8) 0.0208(8) -0.0002(6) 0.0032(6) -0.0008(6)
C8 0.0227(8) 0.0233(8) 0.0162(7) -0.0012(6) 0.0056(6) -0.0015(6)
C9 0.0212(8) 0.0261(8) 0.0167(7) -0.0038(6) 0.0047(6) 0.0008(6)
C10 0.0259(9) 0.0324(9) 0.0167(7) 0.0016(7) 0.0040(7) 0.0029(7)
C11 0.0296(9) 0.0362(10) 0.0206(8) 0.0031(7) 0.0106(7) -0.0018(7)
C12 0.0230(8) 0.0335(9) 0.0218(8) -0.0008(7) 0.0082(7) -0.0004(7)
C13 0.0192(8) 0.0295(8) 0.0181(7) -0.0035(6) 0.0036(6) 0.0010(6)
C14 0.0264(9) 0.0368(10) 0.0301(9) -0.0083(8) 0.0089(7) 0.0027(8)
C15 0.0228(8) 0.0370(10) 0.0209(8) -0.0020(7) -0.0003(7) 0.0020(7)
C16 0.0274(9) 0.0554(12) 0.0179(8) -0.0026(8) 0.0101(7) -0.0054(8)
C17 0.0506(13) 0.0605(15) 0.0270(10) -0.0078(9) 0.0167(10) 0.0116(11)
C18 0.0350(11) 0.0667(15) 0.0190(9) -0.0020(9) 0.0104(8) -0.0092(10)
C19 0.0292(10) 0.0776(16) 0.0265(10) -0.0003(10) 0.0123(8) -0.0109(10)
C20 0.0336(10) 0.0277(9) 0.0272(9) 0.0004(7) 0.0049(8) -0.0033(7)
C21 0.0372(11) 0.0352(10) 0.0309(10) 0.0006(8) 0.0027(8) 0.0004(8)
C22 0.0378(11) 0.0430(12) 0.0328(10) -0.0091(9) 0.0064(9) 0.0046(9)
C23 0.0487(13) 0.0333(11) 0.0485(13) 0.0066(9) 0.0059(11) -0.0112(10)
C24 0.0257(13) 0.0276(14) 0.0265(12) 0.0033(11) 0.0005(10) -0.0066(11)
C25 0.0495(16) 0.0281(12) 0.0256(12) -0.0064(9) 0.0074(11) -0.0064(11)
C26 0.0243(15) 0.0433(19) 0.0316(15) 0.0078(14) -0.0005(11) -0.0102(13)
C27 0.0345(14) 0.0422(15) 0.0330(13) 0.0080(11) 0.0012(11) -0.0174(11)
C28 0.0297(14) 0.0381(16) 0.0318(15) 0.0018(13) 0.0160(13) 0.0075(12)
C29 0.0321(14) 0.0428(17) 0.0428(18) 0.0082(14) 0.0198(14) 0.0143(12)
C30 0.0397(15) 0.064(2) 0.0587(19) 0.0207(16) 0.0351(15) 0.0184(14)
C31 0.059(3) 0.041(2) 0.0298(17) -0.0045(16) 0.021(2) 0.0153(17)
C32 0.0139(14) 0.0260(9) 0.0245(8) -0.0030(7) 0.0054(7) -0.0021(9)
C33 0.0155(11) 0.0284(12) 0.0246(12) -0.0023(9) 0.0060(8) 0.0011(9)
C34 0.0225(11) 0.0277(13) 0.0246(12) -0.0050(10) 0.0090(9) 0.0011(9)
C35 0.0200(8) 0.0275(14) 0.0219(9) -0.0039(9) 0.0043(8) 0.0001(9)
C36 0.0175(13) 0.0248(9) 0.0237(8) 0.0000(7) 0.0065(7) 0.0015(9)
C37 0.0236(8) 0.0196(12) 0.0299(9) 0.0015(8) 0.0145(7) 0.0029(8)
C39 0.0286(13) 0.0386(15) 0.0258(13) -0.0046(11) 0.0028(10) 0.0094(11)
C24' 0.017(3) 0.021(3) 0.020(3) -0.001(2) -0.002(2) -0.003(2)
C25' 0.027(4) 0.031(4) 0.052(6) -0.019(4) -0.001(4) -0.001(3)
C26' 0.021(4) 0.034(5) 0.020(4) 0.002(3) -0.002(3) 0.000(4)
C27' 0.035(4) 0.059(6) 0.035(4) -0.005(4) 0.010(4) -0.024(4)
C28' 0.016(4) 0.019(3) 0.019(4) -0.007(3) 0.005(3) 0.000(3)
C29' 0.058(7) 0.050(6) 0.046(7) -0.014(5) 0.010(6) 0.026(5)
C30' 0.053(6) 0.043(5) 0.061(6) -0.011(5) 0.040(5) -0.011(4)
C31' 0.036(6) 0.032(5) 0.030(5) -0.013(4) 0.015(4) -0.010(4)
C32' 0.0139(14) 0.0260(9) 0.0245(8) -0.0030(7) 0.0054(7) -0.0021(9)
C33' 0.0155(11) 0.0284(12) 0.0246(12) -0.0023(9) 0.0060(8) 0.0011(9)
C34' 0.0225(11) 0.0277(13) 0.0246(12) -0.0050(10) 0.0090(9) 0.0011(9)
C35' 0.0200(8) 0.0275(14) 0.0219(9) -0.0039(9) 0.0043(8) 0.0001(9)
C36' 0.0175(13) 0.0248(9) 0.0237(8) 0.0000(7) 0.0065(7) 0.0015(9)
C37' 0.0236(8) 0.0196(12) 0.0299(9) 0.0015(8) 0.0145(7) 0.0029(8)
C39' 0.036(6) 0.027(5) 0.031(5) -0.001(4) 0.003(4) 0.013(4)
C38 0.0241(9) 0.0351(10) 0.0271(9) -0.0087(7) 0.0050(7) 0.0004(7)
O2 0.0506(9) 0.0478(9) 0.0415(8) -0.0045(7) 0.0246(7) -0.0007(7)
C40 0.0377(12) 0.0539(14) 0.0365(11) 0.0043(10) 0.0058(9) 0.0127(10)
C41 0.0706(17) 0.0462(13) 0.0409(13) 0.0104(10) 0.0164(12) 0.0226(12)
C42 0.0418(12) 0.0532(13) 0.0395(12) -0.0043(10) 0.0199(10) 0.0100(10)
C43 0.084(2) 0.0529(15) 0.0562(15) -0.0201(12) 0.0434(15) -0.0126(14)

loop_
_atom_type_symbol
_atom_type_description
_atom_type_scat_dispersion_real
_atom_type_scat_dispersion_imag
_atom_type_scat_source
C C 0.0033 0.0016 'International Tables Vol C Tables 4.2.6.8 and 6.1.1.4'
H H 0.0000 0.0000 'International Tables Vol C Tables 4.2.6.8 and 6.1.1.4'
O O 0.0106 0.0060 'International Tables Vol C Tables 4.2.6.8 and 6.1.1.4'
F F 0.0171 0.0103 'International Tables Vol C Tables 4.2.6.8 and 6.1.1.4'
P P 0.1023 0.0942 'International Tables Vol C Tables 4.2.6.8 and 6.1.1.4'
Ni Ni 0.3393 1.1124 'International Tables Vol C Tables 4.2.6.8 and 6.1.1.4'

loop_
_geom_angle_atom_site_label_1
_geom_angle_atom_site_label_2
_geom_angle_atom_site_label_3
_geom_angle
C32 Ni1 P1 110.98(13)
C32 Ni1 P2 108.40(14)
P1 Ni1 P2 137.61(5)
C7 P2 C28 101.54(13)
C7 P2 C24 104.11(13)
C28 P2 C24 111.72(18)
C7 P2 Ni1 109.40(10)
C28 P2 Ni1 113.71(13)
C24 P2 Ni1 114.98(10)
C32' Ni1' P2' 110.3(7)
C32' Ni1' P1 110.8(6)
P2' Ni1' P1 137.9(2)
C28' P2' C7 106.9(4)
C28' P2' C24' 111.9(6)
C7 P2' C24' 104.7(4)
C28' P2' Ni1' 110.3(4)
C7 P2' Ni1' 103.6(3)
C24' P2' Ni1' 118.4(4)
C2 P1 C20 106.99(8)
C2 P1 C16 99.39(8)
C20 P1 C16 111.48(9)
C2 P1 Ni1 108.50(6)
C20 P1 Ni1 117.22(7)
C16 P1 Ni1 111.58(7)
C2 P1 Ni1' 107.83(11)
C20 P1 Ni1' 111.57(11)
C16 P1 Ni1' 118.23(10)
C8 O1 C1 115.14(12)
C2 C1 C6 123.55(15)
C2 C1 O1 117.61(14)
C6 C1 O1 118.81(15)
C1 C2 C3 116.40(15)
C1 C2 P1 118.32(12)
C3 C2 P1 125.02(13)
C4 C3 C2 121.33(17)
C4 C3 H3 119.3
C2 C3 H3 119.3
C3 C4 C5 120.31(16)
C3 C4 H4 119.8
C5 C4 H4 119.8
C4 C5 C6 120.53(16)
C4 C5 H5 119.7
C6 C5 H5 119.7
C5 C6 C1 117.60(16)
C5 C6 C13 124.46(15)
C1 C6 C13 117.82(15)
C8 C7 C12 116.32(15)
C8 C7 P2 118.16(14)
C12 C7 P2 125.51(14)
C8 C7 P2' 122.5(2)
C12 C7 P2' 119.3(2)
C9 C8 O1 118.67(14)
C9 C8 C7 123.36(15)
O1 C8 C7 117.96(14)
C10 C9 C8 117.93(16)
C10 C9 C13 123.83(15)
C8 C9 C13 118.23(15)
C11 C10 C9 120.60(16)
C11 C10 H10 119.7
C9 C10 H10 119.7
C12 C11 C10 120.10(16)
C12 C11 H11 120.0
C10 C11 H11 120.0
C11 C12 C7 121.67(16)
C11 C12 H12 119.2
C7 C12 H12 119.2
C6 C13 C9 106.20(14)
C6 C13 C15 112.23(14)
C9 C13 C15 112.03(14)
C6 C13 C14 108.62(14)
C9 C13 C14 108.82(14)
C15 C13 C14 108.83(14)
C13 C14 H14A 109.5
C13 C14 H14B 109.5
H14A C14 H14B 109.5
C13 C14 H14C 109.5
H14A C14 H14C 109.5
H14B C14 H14C 109.5
C13 C15 H15A 109.5
C13 C15 H15B 109.5
H15A C15 H15B 109.5
C13 C15 H15C 109.5
H15A C15 H15C 109.5
H15B C15 H15C 109.5
C17 C16 C19 106.76(18)
C17 C16 C18 110.27(18)
C19 C16 C18 109.13(17)
C17 C16 P1 105.06(14)
C19 C16 P1 117.12(14)
C18 C16 P1 108.35(13)
C16 C17 H17A 109.5
C16 C17 H17B 109.5
H17A C17 H17B 109.5
C16 C17 H17C 109.5
H17A C17 H17C 109.5
H17B C17 H17C 109.5
C16 C18 H18A 109.5
C16 C18 H18B 109.5
H18A C18 H18B 109.5
C16 C18 H18C 109.5
H18A C18 H18C 109.5
H18B C18 H18C 109.5
C16 C19 H19A 109.5
C16 C19 H19B 109.5
H19A C19 H19B 109.5
C16 C19 H19C 109.5
H19A C19 H19C 109.5
H19B C19 H19C 109.5
C23 C20 C22 109.34(18)
C23 C20 C21 108.12(17)
C22 C20 C21 107.40(17)
C23 C20 P1 118.15(16)
C22 C20 P1 107.91(13)
C21 C20 P1 105.41(13)
C20 C21 H21A 109.5
C20 C21 H21B 109.5
H21A C21 H21B 109.5
C20 C21 H21C 109.5
H21A C21 H21C 109.5
H21B C21 H21C 109.5
C20 C22 H22A 109.5
C20 C22 H22B 109.5
H22A C22 H22B 109.5
C20 C22 H22C 109.5
H22A C22 H22C 109.5
H22B C22 H22C 109.5
C20 C23 H23A 109.5
C20 C23 H23B 109.5
H23A C23 H23B 109.5
C20 C23 H23C 109.5
H23A C23 H23C 109.5
H23B C23 H23C 109.5
C25 C24 C27 107.2(2)
C25 C24 C26 108.8(2)
C27 C24 C26 109.1(2)
C25 C24 P2 104.47(17)
C27 C24 P2 118.54(19)
C26 C24 P2 108.4(2)
C24 C25 H25A 109.5
C24 C25 H25B 109.5
H25A C25 H25B 109.5
C24 C25 H25C 109.5
H25A C25 H25C 109.5
H25B C25 H25C 109.5
C24 C26 H26A 109.5
C24 C26 H26B 109.5
H26A C26 H26B 109.5
C24 C26 H26C 109.5
H26A C26 H26C 109.5
H26B C26 H26C 109.5
C24 C27 H27A 109.5
C24 C27 H27B 109.5
H27A C27 H27B 109.5
C24 C27 H27C 109.5
H27A C27 H27C 109.5
H27B C27 H27C 109.5
C30 C28 C29 108.9(2)
C30 C28 C31 109.1(3)
C29 C28 C31 108.3(3)
C30 C28 P2 117.6(2)
C29 C28 P2 107.0(2)
C31 C28 P2 105.7(2)
C28 C29 H29A 109.5
C28 C29 H29B 109.5
H29A C29 H29B 109.5
C28 C29 H29C 109.5
H29A C29 H29C 109.5
H29B C29 H29C 109.5
C28 C30 H30A 109.5
C28 C30 H30B 109.5
H30A C30 H30B 109.5
C28 C30 H30C 109.5
H30A C30 H30C 109.5
H30B C30 H30C 109.5
C28 C31 H31A 109.5
C28 C31 H31B 109.5
H31A C31 H31B 109.5
C28 C31 H31C 109.5
H31A C31 H31C 109.5
H31B C31 H31C 109.5
C37 C32 C33 114.4(2)
C37 C32 Ni1 122.2(2)
C33 C32 Ni1 123.3(2)
C34 C33 C32 122.7(2)
C34 C33 C39 116.0(2)
C32 C33 C39 121.4(2)
C35 C34 C33 120.1(2)
C35 C34 H34 119.9
C33 C34 H34 119.9
C34 C35 C36 120.2(2)
C34 C35 C38 117.6(3)
C36 C35 C38 122.2(3)
C35 C36 C37 118.63(19)
C35 C36 H36 120.7
C37 C36 H36 120.7
C32 C37 C36 124.0(2)
C32 C37 H37 118.0
C36 C37 H37 118.0
C33 C39 H39A 109.5
C33 C39 H39B 109.5
H39A C39 H39B 109.5
C33 C39 H39C 109.5
H39A C39 H39C 109.5
H39B C39 H39C 109.5
C25' C24' C26' 110.3(9)
C25' C24' C27' 110.7(9)
C26' C24' C27' 103.6(8)
C25' C24' P2' 107.0(7)
C26' C24' P2' 108.7(7)
C27' C24' P2' 116.4(7)
C24' C25' H25D 109.5
C24' C25' H25E 109.5
H25D C25' H25E 109.5
C24' C25' H25F 109.5
H25D C25' H25F 109.5
H25E C25' H25F 109.5
C24' C26' H26D 109.5
C24' C26' H26E 109.5
H26D C26' H26E 109.5
C24' C26' H26F 109.5
H26D C26' H26F 109.5
H26E C26' H26F 109.5
C24' C27' H27D 109.5
C24' C27' H27E 109.5
H27D C27' H27E 109.5
C24' C27' H27F 109.5
H27D C27' H27F 109.5
H27E C27' H27F 109.5
C31' C28' C29' 109.9(10)
C31' C28' C30' 105.2(9)
C29' C28' C30' 108.7(10)
C31' C28' P2' 105.2(8)
C29' C28' P2' 108.5(9)
C30' C28' P2' 119.0(8)
C28' C29' H29D 109.5
C28' C29' H29E 109.5
H29D C29' H29E 109.5
C28' C29' H29F 109.5
H29D C29' H29F 109.5
H29E C29' H29F 109.5
C28' C30' H30D 109.5
C28' C30' H30E 109.5
H30D C30' H30E 109.5
C28' C30' H30F 109.5
H30D C30' H30F 109.5
H30E C30' H30F 109.5
C28' C31' H31D 109.5
C28' C31' H31E 109.5
H31D C31' H31E 109.5
C28' C31' H31F 109.5
H31D C31' H31F 109.5
H31E C31' H31F 109.5
C33' C32' C37' 120.0
C33' C32' Ni1' 120.3(7)
C37' C32' Ni1' 119.7(7)
C34' C33' C32' 120.0
C34' C33' C39' 114.8(8)
C32' C33' C39' 125.2(8)
C35' C34' C33' 120.0
C35' C34' H34' 120.0
C33' C34' H34' 120.0
C34' C35' C36' 120.0
C34' C35' C38 124.1(9)
C36' C35' C38 115.8(9)
C37' C36' C35' 120.0
C37' C36' H36' 120.0
C35' C36' H36' 120.0
C36' C37' C32' 120.0
C36' C37' H37' 120.0
C32' C37' H37' 120.0
C33' C39' H39D 109.5
C33' C39' H39E 109.5
H39D C39' H39E 109.5
C33' C39' H39F 109.5
H39D C39' H39F 109.5
H39E C39' H39F 109.5
F3 C38 F1 105.31(16)
F3 C38 F2 106.25(15)
F1 C38 F2 104.83(15)
F3 C38 C35 113.2(2)
F1 C38 C35 112.7(3)
F2 C38 C35 113.8(2)
F3 C38 C35' 114.2(7)
F1 C38 C35' 117.2(10)
F2 C38 C35' 108.1(7)
C42 O2 C40 111.78(17)
O2 C40 C41 109.4(2)
O2 C40 H40A 109.8
C41 C40 H40A 109.8
O2 C40 H40B 109.8
C41 C40 H40B 109.8
H40A C40 H40B 108.2
C40 C41 H41A 109.5
C40 C41 H41B 109.5
H41A C41 H41B 109.5
C40 C41 H41C 109.5
H41A C41 H41C 109.5
H41B C41 H41C 109.5
O2 C42 C43 109.95(19)
O2 C42 H42A 109.7
C43 C42 H42A 109.7
O2 C42 H42B 109.7
C43 C42 H42B 109.7
H42A C42 H42B 108.2
C42 C43 H43A 109.5
C42 C43 H43B 109.5
H43A C43 H43B 109.5
C42 C43 H43C 109.5
H43A C43 H43C 109.5
H43B C43 H43C 109.5

loop_
_geom_bond_atom_site_label_1
_geom_bond_atom_site_label_2
_geom_bond_distance
Ni1 C32 1.983(2)
Ni1 P1 2.2690(10)
Ni1 P2 2.2717(19)
P2 C7 1.847(2)
P2 C28 1.885(3)
P2 C24 1.892(3)
Ni1' C32' 2.058(4)
Ni1' P2' 2.307(7)
Ni1' P1 2.333(4)
P2' C28' 1.862(12)
P2' C7 1.863(7)
P2' C24' 1.886(10)
P1 C2 1.8438(17)
P1 C20 1.896(2)
P1 C16 1.8974(19)
F1 C38 1.350(2)
F2 C38 1.352(2)
F3 C38 1.340(2)
O1 C8 1.3991(19)
O1 C1 1.3991(19)
C1 C2 1.395(2)
C1 C6 1.397(2)
C2 C3 1.401(2)
C3 C4 1.386(2)
C3 H3 0.9500
C4 C5 1.388(3)
C4 H4 0.9500
C5 C6 1.390(2)
C5 H5 0.9500
C6 C13 1.525(2)
C7 C8 1.401(2)
C7 C12 1.402(2)
C8 C9 1.395(2)
C9 C10 1.390(2)
C9 C13 1.526(2)
C10 C11 1.390(3)
C10 H10 0.9500
C11 C12 1.384(2)
C11 H11 0.9500
C12 H12 0.9500
C13 C15 1.530(2)
C13 C14 1.547(2)
C14 H14A 0.9800
C14 H14B 0.9800
C14 H14C 0.9800
C15 H15A 0.9800
C15 H15B 0.9800
C15 H15C 0.9800
C16 C17 1.531(3)
C16 C19 1.536(3)
C16 C18 1.536(3)
C17 H17A 0.9800
C17 H17B 0.9800
C17 H17C 0.9800
C18 H18A 0.9800
C18 H18B 0.9800
C18 H18C 0.9800
C19 H19A 0.9800
C19 H19B 0.9800
C19 H19C 0.9800
C20 C23 1.528(3)
C20 C22 1.536(3)
C20 C21 1.539(3)
C21 H21A 0.9800
C21 H21B 0.9800
C21 H21C 0.9800
C22 H22A 0.9800
C22 H22B 0.9800
C22 H22C 0.9800
C23 H23A 0.9800
C23 H23B 0.9800
C23 H23C 0.9800
C24 C25 1.532(4)
C24 C27 1.536(3)
C24 C26 1.539(4)
C25 H25A 0.9800
C25 H25B 0.9800
C25 H25C 0.9800
C26 H26A 0.9800
C26 H26B 0.9800
C26 H26C 0.9800
C27 H27A 0.9800
C27 H27B 0.9800
C27 H27C 0.9800
C28 C30 1.533(4)
C28 C29 1.542(4)
C28 C31 1.530(5)
C29 H29A 0.9800
C29 H29B 0.9800
C29 H29C 0.9800
C30 H30A 0.9800
C30 H30B 0.9800
C30 H30C 0.9800
C31 H31A 0.9800
C31 H31B 0.9800
C31 H31C 0.9800
C32 C37 1.401(4)
C32 C33 1.423(3)
C33 C34 1.397(3)
C33 C39 1.507(3)
C34 C35 1.384(4)
C34 H34 0.9500
C35 C36 1.385(3)
C35 C38 1.481(3)
C36 C37 1.412(3)
C36 H36 0.9500
C37 H37 0.9500
C39 H39A 0.9800
C39 H39B 0.9800
C39 H39C 0.9800
C24' C25' 1.470(14)
C24' C26' 1.534(13)
C24' C27' 1.571(14)
C25' H25D 0.9800
C25' H25E 0.9800
C25' H25F 0.9800
C26' H26D 0.9800
C26' H26E 0.9800
C26' H26F 0.9800
C27' H27D 0.9800
C27' H27E 0.9800
C27' H27F 0.9800
C28' C31' 1.521(13)
C28' C29' 1.530(17)
C28' C30' 1.539(14)
C29' H29D 0.9800
C29' H29E 0.9800
C29' H29F 0.9800
C30' H30D 0.9800
C30' H30E 0.9800
C30' H30F 0.9800
C31' H31D 0.9800
C31' H31E 0.9800
C31' H31F 0.9800
C32' C33' 1.3900
C32' C37' 1.3900
C33' C34' 1.3900
C33' C39' 1.573(13)
C34' C35' 1.3900
C34' H34' 0.9500
C35' C36' 1.3900
C35' C38 1.565(4)
C36' C37' 1.3900
C36' H36' 0.9500
C37' H37' 0.9500
C39' H39D 0.9800
C39' H39E 0.9800
C39' H39F 0.9800
O2 C42 1.422(3)
O2 C40 1.449(3)
C40 C41 1.489(3)
C40 H40A 0.9900
C40 H40B 0.9900
C41 H41A 0.9800
C41 H41B 0.9800
C41 H41C 0.9800
C42 C43 1.501(4)
C42 H42A 0.9900
C42 H42B 0.9900
C43 H43A 0.9800
C43 H43B 0.9800
C43 H43C 0.9800
